data_7219680
loop_
_publ_author_name
'Cola\,co, Melwin'
'Dubois, Jean'
'Wouters, Johan'

_publ_section_title
;
 Mechanochemical synthesis of phthalimides with crystal structures of
 intermediates and products
;
_journal_issue 12
_journal_name_full CrystEngComm
_journal_page_first 2523
_journal_paper_doi 10.1039/C5CE00038F
_journal_volume 17
_journal_year 2015
_chemical_formula_moiety '4(C17 H13 N O4), C7 H7'
_chemical_formula_sum 'C75 H59 N4 O16'
_chemical_formula_weight 1272.26
_chemical_name_systematic
;
 ?
;
_space_group_IT_number 2
_symmetry_cell_setting triclinic
_symmetry_space_group_name_Hall '-P 1'
_symmetry_space_group_name_H-M 'P -1'
_atom_sites_solution_hydrogens geom
_atom_sites_solution_primary direct
_atom_sites_solution_secondary difmap
_audit_creation_method SHELXL-97
_audit_update_record
;
2014-08-28 deposited with the CCDC.
2015-02-13 downloaded from the CCDC.
;
_cell_angle_alpha 88.407(5)
_cell_angle_beta 88.481(3)
_cell_angle_gamma 76.340(4)
_cell_formula_units_Z 1
_cell_length_a 8.3591(3)
_cell_length_b 10.4196(7)
_cell_length_c 19.0455(9)
_cell_measurement_reflns_used 3866
_cell_measurement_temperature 293(2)
_cell_measurement_theta_max 27.4620
_cell_measurement_theta_min 3.7260
_cell_volume 1610.95(15)
_computing_cell_refinement
;
CrysAlisPro, Agilent Technologies,
Version 1.171.36.28 (release 01-02-2013 CrysAlis171 .NET)
(compiled Feb  1 2013,16:14:44)
;
_computing_data_collection
;
CrysAlisPro, Agilent Technologies,
Version 1.171.36.28 (release 01-02-2013 CrysAlis171 .NET)
(compiled Feb  1 2013,16:14:44)
;
_computing_data_reduction
;
CrysAlisPro, Agilent Technologies,
Version 1.171.36.28 (release 01-02-2013 CrysAlis171 .NET)
(compiled Feb  1 2013,16:14:44)
;
_computing_structure_refinement 'SHELXL-97 (Sheldrick, 1997)'
_computing_structure_solution Shelxs86
_diffrn_ambient_temperature 293(2)
_diffrn_detector_area_resol_mean 10.3712
_diffrn_measured_fraction_theta_full 0.998
_diffrn_measured_fraction_theta_max 0.998
_diffrn_measurement_device_type 'Xcalibur, Ruby, Gemini ultra'
_diffrn_measurement_method '\w scans'
_diffrn_radiation_monochromator graphite
_diffrn_radiation_source 'fine-focus sealed tube'
_diffrn_radiation_type MoK\a
_diffrn_radiation_wavelength 0.71073
_diffrn_reflns_av_R_equivalents 0.0239
_diffrn_reflns_av_sigmaI/netI 0.0344
_diffrn_reflns_limit_h_max 9
_diffrn_reflns_limit_h_min -9
_diffrn_reflns_limit_k_max 12
_diffrn_reflns_limit_k_min -8
_diffrn_reflns_limit_l_max 22
_diffrn_reflns_limit_l_min -22
_diffrn_reflns_number 11980
_diffrn_reflns_theta_full 25.00
_diffrn_reflns_theta_max 25.02
_diffrn_reflns_theta_min 3.21
_exptl_absorpt_coefficient_mu 0.093
_exptl_absorpt_correction_T_max 0.9935
_exptl_absorpt_correction_T_min 0.9489
_exptl_absorpt_correction_type multi-scan
_exptl_absorpt_process_details
;
CrysAlisPro, Agilent Technologies,
Version 1.171.36.28 (release 01-02-2013 CrysAlis171 .NET)
(compiled Feb  1 2013,16:14:44)
Empirical absorption correction using spherical harmonics,
 implemented in SCALE3 ABSPACK scaling algorithm.
;
_exptl_crystal_colour colorless
_exptl_crystal_density_diffrn 1.311
_exptl_crystal_density_method 'not measured'
_exptl_crystal_description plaquet
_exptl_crystal_F_000 665
_exptl_crystal_size_max 0.57
_exptl_crystal_size_mid 0.37
_exptl_crystal_size_min 0.07
_refine_diff_density_max 0.164
_refine_diff_density_min -0.169
_refine_diff_density_rms 0.030
_refine_ls_extinction_method none
_refine_ls_goodness_of_fit_ref 0.991
_refine_ls_hydrogen_treatment constr
_refine_ls_matrix_type full
_refine_ls_number_parameters 438
_refine_ls_number_reflns 5663
_refine_ls_number_restraints 0
_refine_ls_restrained_S_all 0.991
_refine_ls_R_factor_all 0.0749
_refine_ls_R_factor_gt 0.0468
_refine_ls_shift/su_max 0.021
_refine_ls_shift/su_mean 0.000
_refine_ls_structure_factor_coef Fsqd
_refine_ls_weighting_details 'calc w=1/[\s^2^(Fo^2^)+(0.0548P)^2^+0.3267P] where P=(Fo^2^+2Fc^2^)/3'
_refine_ls_weighting_scheme calc
_refine_ls_wR_factor_gt 0.1082
_refine_ls_wR_factor_ref 0.1247
_reflns_number_gt 3983
_reflns_number_total 5663
_reflns_threshold_expression >2sigma(I)
_cod_data_source_file c5ce00038f2.cif
_cod_data_source_block shelxl
_cod_depositor_comments 'Adding full bibliography for 7219679--7219687.cif.'
_cod_original_cell_volume 1610.95(14)
_cod_original_sg_symbol_H-M P-1
_cod_database_code 7219680

loop_
_symmetry_equiv_pos_as_xyz
'x, y, z'
'-x, -y, -z'

loop_
_atom_site_label
_atom_site_type_symbol
_atom_site_fract_x
_atom_site_fract_y
_atom_site_fract_z
_atom_site_U_iso_or_equiv
_atom_site_adp_type
_atom_site_occupancy
_atom_site_symmetry_multiplicity
_atom_site_calc_flag
_atom_site_refinement_flags
C51 C 0.8163(10) 0.5745(8) 0.1245(4) 0.141(3) Uani 0.50 1 d P
H51A H 0.8166 0.4948 0.1511 0.211 Uiso 0.50 1 calc PR
H51B H 0.7051 0.6183 0.1134 0.211 Uiso 0.50 1 calc PR
H51C H 0.8639 0.6316 0.1517 0.211 Uiso 0.50 1 calc PR
C52 C 0.9095(5) 0.5431(6) 0.0615(2) 0.1236(13) Uani 1 1 d .
C53 C 0.9339(4) 0.4136(5) 0.0418(2) 0.1175(12) Uani 1 1 d .
H53 H 0.8906 0.3543 0.0693 0.141 Uiso 1 1 calc R
C54 C 1.0211(5) 0.3725(5) -0.0178(2) 0.1251(13) Uani 1 1 d .
H54 H 1.0357 0.2848 -0.0302 0.150 Uiso 1 1 calc R
N1 N 0.90485(17) 0.87116(17) 0.33499(9) 0.0492(4) Uani 1 1 d .
O1 O 0.99993(16) 1.04526(16) 0.37699(8) 0.0658(4) Uani 1 1 d .
O2 O 0.73331(17) 0.73560(16) 0.30723(9) 0.0679(4) Uani 1 1 d .
O3 O 0.44664(18) 1.35893(17) 0.49835(9) 0.0722(5) Uani 1 1 d .
O4 O 0.21802(16) 1.28950(17) 0.48684(9) 0.0754(5) Uani 1 1 d .
H4O H 0.1805 1.3539 0.5111 0.098 Uiso 1 1 calc R
C1 C 0.7535(2) 0.8354(2) 0.33208(11) 0.0488(5) Uani 1 1 d .
C2 C 0.6306(2) 0.9447(2) 0.36530(10) 0.0452(5) Uani 1 1 d .
C3 C 0.4629(2) 0.9614(2) 0.37610(11) 0.0529(5) Uani 1 1 d .
H3 H 0.4081 0.9001 0.3603 0.064 Uiso 1 1 calc R
C4 C 0.3792(2) 1.0727(2) 0.41135(10) 0.0514(5) Uani 1 1 d .
H4 H 0.2663 1.0861 0.4196 0.062 Uiso 1 1 calc R
C5 C 0.4609(2) 1.1647(2) 0.43453(10) 0.0448(5) Uani 1 1 d .
C6 C 0.6296(2) 1.1487(2) 0.42164(10) 0.0471(5) Uani 1 1 d .
H6 H 0.6844 1.2113 0.4358 0.056 Uiso 1 1 calc R
C7 C 0.7116(2) 1.0374(2) 0.38733(10) 0.0446(5) Uani 1 1 d .
C8 C 0.8888(2) 0.9925(2) 0.36764(10) 0.0490(5) Uani 1 1 d .
C9 C 0.3713(2) 1.2796(2) 0.47551(10) 0.0495(5) Uani 1 1 d .
C10 C 1.0577(2) 0.7908(2) 0.30808(11) 0.0495(5) Uani 1 1 d .
C11 C 1.1741(2) 0.7242(2) 0.35505(12) 0.0591(6) Uani 1 1 d .
C12 C 1.3174(3) 0.6446(3) 0.32678(18) 0.0786(8) Uani 1 1 d .
H12 H 1.3985 0.5987 0.3567 0.094 Uiso 1 1 calc R
C13 C 1.3410(3) 0.6327(3) 0.2557(2) 0.0916(9) Uani 1 1 d .
H13 H 1.4372 0.5783 0.2378 0.110 Uiso 1 1 calc R
C14 C 1.2251(3) 0.6999(3) 0.21095(16) 0.0852(8) Uani 1 1 d .
H14 H 1.2427 0.6901 0.1628 0.102 Uiso 1 1 calc R
C15 C 1.0808(3) 0.7827(2) 0.23583(12) 0.0640(6) Uani 1 1 d .
C16 C 1.1511(3) 0.7383(3) 0.43253(13) 0.0832(8) Uani 1 1 d .
H16A H 1.1863 0.8148 0.4467 0.125 Uiso 1 1 calc R
H16B H 1.2152 0.6611 0.4559 0.125 Uiso 1 1 calc R
H16C H 1.0368 0.7482 0.4449 0.125 Uiso 1 1 calc R
C17 C 0.9574(4) 0.8615(3) 0.18602(14) 0.0951(9) Uani 1 1 d .
H17A H 1.0079 0.8641 0.1403 0.143 Uiso 1 1 calc R
H17B H 0.9193 0.9499 0.2027 0.143 Uiso 1 1 calc R
H17C H 0.8658 0.8211 0.1832 0.143 Uiso 1 1 calc R
N21 N 0.31386(18) 0.19392(19) 0.16752(9) 0.0563(5) Uani 1 1 d .
O21 O 0.44208(16) 0.28519(17) 0.25283(8) 0.0688(5) Uani 1 1 d .
O22 O 0.11684(18) 0.11994(19) 0.10736(9) 0.0797(5) Uani 1 1 d .
O23 O -0.07473(17) 0.52140(16) 0.42604(8) 0.0644(4) Uani 1 1 d .
O24 O -0.31232(16) 0.47159(16) 0.40319(8) 0.0633(4) Uani 1 1 d .
H24O H -0.3431 0.5175 0.4375 0.082 Uiso 1 1 calc R
C21 C 0.1554(2) 0.1765(2) 0.15613(11) 0.0592(6) Uani 1 1 d .
C22 C 0.0506(2) 0.2434(2) 0.21485(10) 0.0534(5) Uani 1 1 d .
C23 C -0.1162(2) 0.2599(2) 0.22817(11) 0.0576(6) Uani 1 1 d .
H23 H -0.1811 0.2234 0.1993 0.069 Uiso 1 1 calc R
C24 C -0.1830(2) 0.3325(2) 0.28583(11) 0.0534(5) Uani 1 1 d .
H24 H -0.2950 0.3454 0.2960 0.064 Uiso 1 1 calc R
C25 C -0.0853(2) 0.3870(2) 0.32906(10) 0.0459(5) Uani 1 1 d .
C26 C 0.0828(2) 0.3686(2) 0.31536(10) 0.0485(5) Uani 1 1 d .
H26 H 0.1486 0.4046 0.3440 0.058 Uiso 1 1 calc R
C27 C 0.1482(2) 0.2958(2) 0.25820(10) 0.0485(5) Uani 1 1 d .
C28 C 0.3200(2) 0.2619(2) 0.22946(11) 0.0533(5) Uani 1 1 d .
C29 C -0.1599(2) 0.4663(2) 0.39012(10) 0.0467(5) Uani 1 1 d .
C30 C 0.4502(2) 0.1549(2) 0.11885(11) 0.0553(6) Uani 1 1 d .
C31 C 0.4975(3) 0.2531(3) 0.07821(12) 0.0681(7) Uani 1 1 d .
C32 C 0.6267(3) 0.2135(3) 0.03042(13) 0.0841(8) Uani 1 1 d .
H32 H 0.6618 0.2768 0.0026 0.101 Uiso 1 1 calc R
C33 C 0.7033(3) 0.0830(4) 0.02343(15) 0.0901(10) Uani 1 1 d .
H33 H 0.7899 0.0584 -0.0088 0.108 Uiso 1 1 calc R
C34 C 0.6529(3) -0.0118(3) 0.06377(15) 0.0829(9) Uani 1 1 d .
H34 H 0.7047 -0.1003 0.0579 0.099 Uiso 1 1 calc R
C35 C 0.5255(2) 0.0223(3) 0.11329(12) 0.0661(7) Uani 1 1 d .
C36 C 0.4131(4) 0.3967(3) 0.08465(17) 0.0966(9) Uani 1 1 d .
H36A H 0.4457 0.4297 0.1272 0.145 Uiso 1 1 calc R
H36B H 0.2960 0.4066 0.0857 0.145 Uiso 1 1 calc R
H36C H 0.4437 0.4457 0.0451 0.145 Uiso 1 1 calc R
C37 C 0.4713(3) -0.0808(3) 0.15737(17) 0.0946(9) Uani 1 1 d .
H37A H 0.4744 -0.0604 0.2061 0.142 Uiso 1 1 calc R
H37B H 0.5436 -0.1654 0.1488 0.142 Uiso 1 1 calc R
H37C H 0.3610 -0.0828 0.1456 0.142 Uiso 1 1 calc R

loop_
_atom_site_aniso_label
_atom_site_aniso_U_11
_atom_site_aniso_U_22
_atom_site_aniso_U_33
_atom_site_aniso_U_23
_atom_site_aniso_U_13
_atom_site_aniso_U_12
C51 0.177(7) 0.088(6) 0.146(7) -0.033(5) 0.043(6) -0.009(5)
C52 0.108(3) 0.146(4) 0.103(3) -0.013(3) -0.006(2) -0.001(3)
C53 0.098(2) 0.137(4) 0.109(3) -0.008(3) -0.023(2) -0.007(2)
C54 0.122(3) 0.132(4) 0.110(3) -0.025(3) -0.017(2) -0.002(3)
N1 0.0376(8) 0.0494(11) 0.0612(10) -0.0169(9) -0.0008(7) -0.0098(7)
O1 0.0426(7) 0.0652(11) 0.0955(11) -0.0258(9) 0.0016(7) -0.0220(7)
O2 0.0545(8) 0.0522(10) 0.1002(12) -0.0244(9) -0.0029(8) -0.0166(7)
O3 0.0616(9) 0.0694(12) 0.0916(12) -0.0359(9) 0.0265(8) -0.0268(8)
O4 0.0444(8) 0.0839(13) 0.0957(12) -0.0388(10) 0.0102(7) -0.0080(7)
C1 0.0429(10) 0.0467(14) 0.0593(12) -0.0078(10) -0.0043(9) -0.0142(9)
C2 0.0407(10) 0.0437(12) 0.0524(11) -0.0049(10) -0.0013(8) -0.0118(8)
C3 0.0428(10) 0.0527(14) 0.0674(13) -0.0093(11) -0.0008(9) -0.0186(9)
C4 0.0366(9) 0.0588(15) 0.0599(13) -0.0065(11) 0.0028(9) -0.0129(9)
C5 0.0429(10) 0.0477(13) 0.0435(11) -0.0040(9) 0.0029(8) -0.0102(9)
C6 0.0447(10) 0.0493(13) 0.0501(11) -0.0108(10) 0.0022(8) -0.0163(9)
C7 0.0391(9) 0.0466(13) 0.0497(11) -0.0086(10) 0.0003(8) -0.0125(9)
C8 0.0423(10) 0.0506(14) 0.0561(12) -0.0098(10) -0.0011(8) -0.0139(9)
C9 0.0421(11) 0.0558(14) 0.0501(11) -0.0051(10) 0.0044(8) -0.0103(9)
C10 0.0392(10) 0.0424(13) 0.0670(14) -0.0131(10) 0.0008(9) -0.0088(9)
C11 0.0467(11) 0.0537(15) 0.0801(16) -0.0024(12) -0.0076(10) -0.0174(10)
C12 0.0485(13) 0.0606(17) 0.124(2) -0.0035(16) -0.0147(14) -0.0048(11)
C13 0.0566(15) 0.075(2) 0.139(3) -0.033(2) 0.0171(17) -0.0043(13)
C14 0.0762(17) 0.089(2) 0.0900(19) -0.0373(17) 0.0234(15) -0.0167(15)
C15 0.0596(13) 0.0650(16) 0.0675(15) -0.0188(12) 0.0044(11) -0.0136(11)
C16 0.0745(16) 0.099(2) 0.0819(18) 0.0154(16) -0.0218(13) -0.0308(15)
C17 0.100(2) 0.112(3) 0.0685(17) -0.0099(17) -0.0106(14) -0.0118(17)
N21 0.0403(9) 0.0724(13) 0.0536(10) -0.0205(9) 0.0020(7) -0.0065(8)
O21 0.0433(8) 0.0953(13) 0.0697(10) -0.0242(9) -0.0008(7) -0.0173(8)
O22 0.0588(9) 0.1050(15) 0.0741(11) -0.0476(10) -0.0024(8) -0.0115(9)
O23 0.0545(8) 0.0753(12) 0.0613(9) -0.0246(8) -0.0012(7) -0.0087(7)
O24 0.0541(8) 0.0665(11) 0.0690(10) -0.0181(8) 0.0194(7) -0.0142(7)
C21 0.0469(11) 0.0697(16) 0.0584(13) -0.0214(12) -0.0027(9) -0.0064(10)
C22 0.0433(10) 0.0643(15) 0.0508(12) -0.0136(11) -0.0009(9) -0.0076(10)
C23 0.0437(11) 0.0699(16) 0.0603(13) -0.0186(12) -0.0037(9) -0.0131(10)
C24 0.0395(10) 0.0612(15) 0.0582(13) -0.0092(11) 0.0022(9) -0.0085(9)
C25 0.0424(10) 0.0492(13) 0.0438(11) -0.0026(9) 0.0017(8) -0.0063(9)
C26 0.0449(10) 0.0561(14) 0.0445(11) -0.0083(10) -0.0024(8) -0.0107(9)
C27 0.0406(10) 0.0568(14) 0.0467(11) -0.0104(10) -0.0004(8) -0.0072(9)
C28 0.0426(11) 0.0639(15) 0.0525(12) -0.0122(11) -0.0005(9) -0.0092(10)
C29 0.0425(10) 0.0456(13) 0.0493(11) 0.0000(10) 0.0038(9) -0.0057(9)
C30 0.0408(10) 0.0723(17) 0.0479(12) -0.0153(12) 0.0004(9) -0.0021(10)
C31 0.0604(13) 0.083(2) 0.0583(14) -0.0159(14) 0.0040(11) -0.0102(13)
C32 0.0719(16) 0.114(3) 0.0662(16) -0.0179(16) 0.0161(13) -0.0220(16)
C33 0.0567(14) 0.135(3) 0.0725(18) -0.029(2) 0.0166(12) -0.0104(17)
C34 0.0541(13) 0.096(2) 0.0843(19) -0.0310(18) 0.0001(13) 0.0132(14)
C35 0.0504(12) 0.0758(19) 0.0643(15) -0.0118(14) -0.0044(10) 0.0023(12)
C36 0.107(2) 0.084(2) 0.096(2) -0.0056(18) 0.0154(16) -0.0189(17)
C37 0.0828(18) 0.084(2) 0.106(2) -0.0034(18) -0.0027(16) 0.0025(16)

loop_
_atom_type_symbol
_atom_type_description
_atom_type_scat_dispersion_real
_atom_type_scat_dispersion_imag
_atom_type_scat_source
C C 0.0033 0.0016 'International Tables Vol C Tables 4.2.6.8 and 6.1.1.4'
H H 0.0000 0.0000 'International Tables Vol C Tables 4.2.6.8 and 6.1.1.4'
N N 0.0061 0.0033 'International Tables Vol C Tables 4.2.6.8 and 6.1.1.4'
O O 0.0106 0.0060 'International Tables Vol C Tables 4.2.6.8 and 6.1.1.4'

loop_
_geom_angle_atom_site_label_1
_geom_angle_atom_site_label_2
_geom_angle_atom_site_label_3
_geom_angle
_geom_angle_site_symmetry_1
_geom_angle_site_symmetry_3
C52 C51 H51A 109.5 . .
C52 C51 H51B 109.5 . .
H51A C51 H51B 109.5 . .
C52 C51 H51C 109.5 . .
H51A C51 H51C 109.5 . .
H51B C51 H51C 109.5 . .
C53 C52 C54 117.2(4) . 2_765
C53 C52 C51 114.9(6) . .
C54 C52 C51 127.9(6) 2_765 .
C54 C53 C52 120.0(4) . .
C54 C53 H53 120.0 . .
C52 C53 H53 120.0 . .
C53 C54 C52 122.8(4) . 2_765
C53 C54 H54 118.6 . .
C52 C54 H54 118.6 2_765 .
C8 N1 C1 111.82(15) . .
C8 N1 C10 124.74(15) . .
C1 N1 C10 123.44(16) . .
C9 O4 H4O 109.5 . .
O2 C1 N1 125.27(18) . .
O2 C1 C2 129.08(17) . .
N1 C1 C2 105.65(16) . .
C3 C2 C7 121.23(18) . .
C3 C2 C1 130.41(18) . .
C7 C2 C1 108.35(15) . .
C2 C3 C4 117.70(18) . .
C2 C3 H3 121.2 . .
C4 C3 H3 121.2 . .
C3 C4 C5 121.10(17) . .
C3 C4 H4 119.4 . .
C5 C4 H4 119.4 . .
C4 C5 C6 120.77(18) . .
C4 C5 C9 120.47(16) . .
C6 C5 C9 118.73(17) . .
C7 C6 C5 117.61(17) . .
C7 C6 H6 121.2 . .
C5 C6 H6 121.2 . .
C6 C7 C2 121.55(16) . .
C6 C7 C8 129.96(17) . .
C2 C7 C8 108.49(17) . .
O1 C8 N1 125.12(17) . .
O1 C8 C7 129.19(19) . .
N1 C8 C7 105.69(15) . .
O3 C9 O4 123.19(19) . .
O3 C9 C5 120.09(16) . .
O4 C9 C5 116.70(18) . .
C11 C10 C15 122.82(19) . .
C11 C10 N1 119.03(19) . .
C15 C10 N1 118.14(18) . .
C10 C11 C12 117.1(2) . .
C10 C11 C16 122.3(2) . .
C12 C11 C16 120.6(2) . .
C13 C12 C11 121.0(2) . .
C13 C12 H12 119.5 . .
C11 C12 H12 119.5 . .
C14 C13 C12 120.5(2) . .
C14 C13 H13 119.7 . .
C12 C13 H13 119.7 . .
C13 C14 C15 121.2(3) . .
C13 C14 H14 119.4 . .
C15 C14 H14 119.4 . .
C10 C15 C14 117.3(2) . .
C10 C15 C17 121.9(2) . .
C14 C15 C17 120.8(2) . .
C11 C16 H16A 109.5 . .
C11 C16 H16B 109.5 . .
H16A C16 H16B 109.5 . .
C11 C16 H16C 109.5 . .
H16A C16 H16C 109.5 . .
H16B C16 H16C 109.5 . .
C15 C17 H17A 109.5 . .
C15 C17 H17B 109.5 . .
H17A C17 H17B 109.5 . .
C15 C17 H17C 109.5 . .
H17A C17 H17C 109.5 . .
H17B C17 H17C 109.5 . .
C28 N21 C21 111.75(15) . .
C28 N21 C30 124.26(16) . .
C21 N21 C30 123.85(16) . .
C29 O24 H24O 109.5 . .
O22 C21 N21 125.31(18) . .
O22 C21 C22 128.86(18) . .
N21 C21 C22 105.81(16) . .
C23 C22 C27 121.45(18) . .
C23 C22 C21 130.16(18) . .
C27 C22 C21 108.37(16) . .
C24 C23 C22 117.57(18) . .
C24 C23 H23 121.2 . .
C22 C23 H23 121.2 . .
C23 C24 C25 121.09(17) . .
C23 C24 H24 119.5 . .
C25 C24 H24 119.5 . .
C26 C25 C24 120.76(17) . .
C26 C25 C29 118.98(17) . .
C24 C25 C29 120.26(16) . .
C27 C26 C25 117.71(17) . .
C27 C26 H26 121.1 . .
C25 C26 H26 121.1 . .
C26 C27 C22 121.42(17) . .
C26 C27 C28 130.24(17) . .
C22 C27 C28 108.31(17) . .
O21 C28 N21 125.25(17) . .
O21 C28 C27 129.05(18) . .
N21 C28 C27 105.69(16) . .
O23 C29 O24 123.64(18) . .
O23 C29 C25 120.18(16) . .
O24 C29 C25 116.17(18) . .
C35 C30 C31 123.0(2) . .
C35 C30 N21 119.0(2) . .
C31 C30 N21 118.0(2) . .
C32 C31 C30 117.2(3) . .
C32 C31 C36 120.5(3) . .
C30 C31 C36 122.2(2) . .
C33 C32 C31 121.1(3) . .
C33 C32 H32 119.4 . .
C31 C32 H32 119.4 . .
C32 C33 C34 120.3(2) . .
C32 C33 H33 119.9 . .
C34 C33 H33 119.9 . .
C33 C34 C35 121.1(3) . .
C33 C34 H34 119.5 . .
C35 C34 H34 119.5 . .
C30 C35 C34 117.2(3) . .
C30 C35 C37 121.7(2) . .
C34 C35 C37 121.0(3) . .
C31 C36 H36A 109.5 . .
C31 C36 H36B 109.5 . .
H36A C36 H36B 109.5 . .
C31 C36 H36C 109.5 . .
H36A C36 H36C 109.5 . .
H36B C36 H36C 109.5 . .
C35 C37 H37A 109.5 . .
C35 C37 H37B 109.5 . .
H37A C37 H37B 109.5 . .
C35 C37 H37C 109.5 . .
H37A C37 H37C 109.5 . .
H37B C37 H37C 109.5 . .

loop_
_geom_bond_atom_site_label_1
_geom_bond_atom_site_label_2
_geom_bond_distance
_geom_bond_site_symmetry_2
C51 C52 1.415(8) .
C51 H51A 0.9600 .
C51 H51B 0.9600 .
C51 H51C 0.9600 .
C52 C53 1.378(6) .
C52 C54 1.407(6) 2_765
C53 C54 1.355(5) .
C53 H53 0.9300 .
C54 C52 1.407(6) 2_765
C54 H54 0.9300 .
N1 C8 1.400(3) .
N1 C1 1.404(2) .
N1 C10 1.442(2) .
O1 C8 1.206(2) .
O2 C1 1.203(2) .
O3 C9 1.245(2) .
O4 C9 1.274(2) .
O4 H4O 0.8200 .
C1 C2 1.485(3) .
C2 C3 1.381(2) .
C2 C7 1.384(3) .
C3 C4 1.386(3) .
C3 H3 0.9300 .
C4 C5 1.388(3) .
C4 H4 0.9300 .
C5 C6 1.396(2) .
C5 C9 1.484(3) .
C6 C7 1.374(3) .
C6 H6 0.9300 .
C7 C8 1.485(3) .
C10 C11 1.386(3) .
C10 C15 1.387(3) .
C11 C12 1.391(3) .
C11 C16 1.490(3) .
C12 C13 1.368(4) .
C12 H12 0.9300 .
C13 C14 1.358(4) .
C13 H13 0.9300 .
C14 C15 1.387(3) .
C14 H14 0.9300 .
C15 C17 1.499(4) .
C16 H16A 0.9600 .
C16 H16B 0.9600 .
C16 H16C 0.9600 .
C17 H17A 0.9600 .
C17 H17B 0.9600 .
C17 H17C 0.9600 .
N21 C28 1.401(2) .
N21 C21 1.402(3) .
N21 C30 1.439(2) .
O21 C28 1.202(2) .
O22 C21 1.204(2) .
O23 C29 1.243(2) .
O24 C29 1.280(2) .
O24 H24O 0.8200 .
C21 C22 1.485(3) .
C22 C23 1.381(3) .
C22 C27 1.385(3) .
C23 C24 1.380(3) .
C23 H23 0.9300 .
C24 C25 1.395(3) .
C24 H24 0.9300 .
C25 C26 1.392(2) .
C25 C29 1.482(3) .
C26 C27 1.371(3) .
C26 H26 0.9300 .
C27 C28 1.489(3) .
C30 C35 1.381(3) .
C30 C31 1.391(3) .
C31 C32 1.387(3) .
C31 C36 1.503(4) .
C32 C33 1.369(4) .
C32 H32 0.9300 .
C33 C34 1.371(4) .
C33 H33 0.9300 .
C34 C35 1.392(3) .
C34 H34 0.9300 .
C35 C37 1.491(4) .
C36 H36A 0.9600 .
C36 H36B 0.9600 .
C36 H36C 0.9600 .
C37 H37A 0.9600 .
C37 H37B 0.9600 .
C37 H37C 0.9600 .

loop_
_geom_torsion_atom_site_label_1
_geom_torsion_atom_site_label_2
_geom_torsion_atom_site_label_3
_geom_torsion_atom_site_label_4
_geom_torsion
_geom_torsion_site_symmetry_1
_geom_torsion_site_symmetry_4
C54 C52 C53 C54 -0.3(6) 2_765 .
C51 C52 C53 C54 179.8(5) . .
C52 C53 C54 C52 0.3(6) . 2_765
C8 N1 C1 O2 -179.5(2) . .
C10 N1 C1 O2 -0.1(3) . .
C8 N1 C1 C2 0.6(2) . .
C10 N1 C1 C2 179.90(18) . .
O2 C1 C2 C3 -0.4(4) . .
N1 C1 C2 C3 179.6(2) . .
O2 C1 C2 C7 178.9(2) . .
N1 C1 C2 C7 -1.1(2) . .
C7 C2 C3 C4 -1.6(3) . .
C1 C2 C3 C4 177.7(2) . .
C2 C3 C4 C5 0.5(3) . .
C3 C4 C5 C6 1.3(3) . .
C3 C4 C5 C9 -176.72(19) . .
C4 C5 C6 C7 -2.0(3) . .
C9 C5 C6 C7 176.12(18) . .
C5 C6 C7 C2 0.9(3) . .
C5 C6 C7 C8 -178.78(19) . .
C3 C2 C7 C6 0.9(3) . .
C1 C2 C7 C6 -178.46(19) . .
C3 C2 C7 C8 -179.37(19) . .
C1 C2 C7 C8 1.3(2) . .
C1 N1 C8 O1 179.8(2) . .
C10 N1 C8 O1 0.5(3) . .
C1 N1 C8 C7 0.2(2) . .
C10 N1 C8 C7 -179.16(18) . .
C6 C7 C8 O1 -0.8(4) . .
C2 C7 C8 O1 179.5(2) . .
C6 C7 C8 N1 178.8(2) . .
C2 C7 C8 N1 -0.9(2) . .
C4 C5 C9 O3 177.3(2) . .
C6 C5 C9 O3 -0.8(3) . .
C4 C5 C9 O4 -1.0(3) . .
C6 C5 C9 O4 -179.13(19) . .
C8 N1 C10 C11 72.0(3) . .
C1 N1 C10 C11 -107.2(2) . .
C8 N1 C10 C15 -108.5(2) . .
C1 N1 C10 C15 72.2(3) . .
C15 C10 C11 C12 -1.4(3) . .
N1 C10 C11 C12 178.04(19) . .
C15 C10 C11 C16 177.2(2) . .
N1 C10 C11 C16 -3.4(3) . .
C10 C11 C12 C13 -0.3(4) . .
C16 C11 C12 C13 -178.9(3) . .
C11 C12 C13 C14 0.7(4) . .
C12 C13 C14 C15 0.5(5) . .
C11 C10 C15 C14 2.5(3) . .
N1 C10 C15 C14 -176.9(2) . .
C11 C10 C15 C17 -176.5(2) . .
N1 C10 C15 C17 4.0(3) . .
C13 C14 C15 C10 -2.1(4) . .
C13 C14 C15 C17 177.0(3) . .
C28 N21 C21 O22 -179.0(2) . .
C30 N21 C21 O22 5.1(4) . .
C28 N21 C21 C22 2.0(3) . .
C30 N21 C21 C22 -173.9(2) . .
O22 C21 C22 C23 -1.2(4) . .
N21 C21 C22 C23 177.8(2) . .
O22 C21 C22 C27 -179.4(3) . .
N21 C21 C22 C27 -0.5(3) . .
C27 C22 C23 C24 1.0(3) . .
C21 C22 C23 C24 -177.0(2) . .
C22 C23 C24 C25 -0.1(3) . .
C23 C24 C25 C26 -0.4(3) . .
C23 C24 C25 C29 179.1(2) . .
C24 C25 C26 C27 0.1(3) . .
C29 C25 C26 C27 -179.46(19) . .
C25 C26 C27 C22 0.8(3) . .
C25 C26 C27 C28 178.5(2) . .
C23 C22 C27 C26 -1.4(3) . .
C21 C22 C27 C26 177.0(2) . .
C23 C22 C27 C28 -179.5(2) . .
C21 C22 C27 C28 -1.1(3) . .
C21 N21 C28 O21 176.9(2) . .
C30 N21 C28 O21 -7.2(4) . .
C21 N21 C28 C27 -2.7(3) . .
C30 N21 C28 C27 173.2(2) . .
C26 C27 C28 O21 4.8(4) . .
C22 C27 C28 O21 -177.3(2) . .
C26 C27 C28 N21 -175.6(2) . .
C22 C27 C28 N21 2.3(3) . .
C26 C25 C29 O23 3.9(3) . .
C24 C25 C29 O23 -175.6(2) . .
C26 C25 C29 O24 -174.99(18) . .
C24 C25 C29 O24 5.5(3) . .
C28 N21 C30 C35 110.2(2) . .
C21 N21 C30 C35 -74.5(3) . .
C28 N21 C30 C31 -71.3(3) . .
C21 N21 C30 C31 104.0(3) . .
C35 C30 C31 C32 -0.1(3) . .
N21 C30 C31 C32 -178.54(19) . .
C35 C30 C31 C36 179.5(2) . .
N21 C30 C31 C36 1.1(3) . .
C30 C31 C32 C33 0.4(4) . .
C36 C31 C32 C33 -179.2(3) . .
C31 C32 C33 C34 0.2(4) . .
C32 C33 C34 C35 -1.1(4) . .
C31 C30 C35 C34 -0.8(3) . .
N21 C30 C35 C34 177.66(19) . .
C31 C30 C35 C37 -179.7(2) . .
N21 C30 C35 C37 -1.2(3) . .
C33 C34 C35 C30 1.4(4) . .
C33 C34 C35 C37 -179.7(2) . .
